data_4517445
loop_
_publ_author_name
'Chakraborty, Gouri'
'Das, Prasenjit'
'Mandal, Sanjay K.'

_publ_section_title
;
 Polar Sulfone-functionalised Oxygen-rich Metal Organic Frameworks for
 Highly Selective CO2 Capture and Sensitive Detection of Acetylacetone at
 ppb Level.
;
_journal_name_full 'ACS applied materials &amp; interfaces'
_journal_paper_doi 10.1021/acsami.9b22658
_journal_year 2020
_chemical_formula_moiety 'C53 H36 Cd2 N4 O16 S2'
_chemical_formula_sum 'C53 H36 Cd2 N4 O16 S2'
_chemical_formula_weight 1273.78
_space_group_crystal_system orthorhombic
_space_group_IT_number 73
_space_group_name_Hall '-I 2b 2c'
_space_group_name_H-M_alt 'I b c a'
_atom_sites_solution_hydrogens geom
_atom_sites_solution_primary dual
_audit_creation_date 2019-01-19
_audit_creation_method
;
Olex2 1.2
(compiled 2018.05.29 svn.r3508 for OlexSys, GUI svn.r5506)
;
_cell_angle_alpha 90
_cell_angle_beta 90
_cell_angle_gamma 90
_cell_formula_units_Z 8
_cell_length_a 15.1979(9)
_cell_length_b 29.4200(18)
_cell_length_c 32.182(2)
_cell_measurement_reflns_used 42138
_cell_measurement_temperature 100(2)
_cell_measurement_theta_max 50.274
_cell_measurement_theta_min 4.056
_cell_volume 14389.3(15)
_computing_molecular_graphics 'Olex2 (Dolomanov et al., 2009)'
_computing_publication_material 'Olex2 (Dolomanov et al., 2009)'
_computing_structure_refinement 'ShelXL (Sheldrick, 2015)'
_computing_structure_solution 'ShelXT (Sheldrick, 2015)'
_diffrn_ambient_temperature 100
_diffrn_measured_fraction_theta_full 0.996
_diffrn_measured_fraction_theta_max 0.996
_diffrn_measurement_device_type 'Bruker APEX-II CCD'
_diffrn_measurement_method '\w and \f scans'
_diffrn_radiation_type MoK\a
_diffrn_radiation_wavelength 0.71073
_diffrn_reflns_av_R_equivalents 0.0279
_diffrn_reflns_av_unetI/netI 0.0183
_diffrn_reflns_Laue_measured_fraction_full 0.996
_diffrn_reflns_Laue_measured_fraction_max 0.996
_diffrn_reflns_limit_h_max 18
_diffrn_reflns_limit_h_min -17
_diffrn_reflns_limit_k_max 35
_diffrn_reflns_limit_k_min -27
_diffrn_reflns_limit_l_max 38
_diffrn_reflns_limit_l_min -28
_diffrn_reflns_number 42138
_diffrn_reflns_point_group_measured_fraction_full 0.996
_diffrn_reflns_point_group_measured_fraction_max 0.996
_diffrn_reflns_theta_full 25.137
_diffrn_reflns_theta_max 25.137
_diffrn_reflns_theta_min 2.028
_diffrn_source 'sealed tube'
_exptl_absorpt_coefficient_mu 0.704
_exptl_absorpt_correction_T_max 0.7452
_exptl_absorpt_correction_T_min 0.6797
_exptl_absorpt_correction_type multi-scan
_exptl_absorpt_process_details 'SADABS-2014/5 (Bruker,2014/5) was used for absorption correction.'
_exptl_crystal_colour yellow
_exptl_crystal_density_diffrn 1.176
_exptl_crystal_description block
_exptl_crystal_F_000 5104
_exptl_crystal_size_max 0.2
_exptl_crystal_size_mid 0.2
_exptl_crystal_size_min 0.15
_refine_diff_density_max 1.263
_refine_diff_density_min -0.517
_refine_diff_density_rms 0.089
_refine_ls_extinction_method none
_refine_ls_goodness_of_fit_ref 1.059
_refine_ls_hydrogen_treatment constr
_refine_ls_matrix_type full
_refine_ls_number_parameters 348
_refine_ls_number_reflns 6423
_refine_ls_number_restraints 0
_refine_ls_restrained_S_all 1.059
_refine_ls_R_factor_all 0.0442
_refine_ls_R_factor_gt 0.0363
_refine_ls_shift/su_max 0.004
_refine_ls_shift/su_mean 0.000
_refine_ls_structure_factor_coef Fsqd
_refine_ls_weighting_details 'w=1/[\s^2^(Fo^2^)+(0.0598P)^2^+28.4942P] where P=(Fo^2^+2Fc^2^)/3'
_refine_ls_weighting_scheme calc
_refine_ls_wR_factor_gt 0.1013
_refine_ls_wR_factor_ref 0.1082
_reflns_Friedel_coverage 0.000
_reflns_number_gt 5218
_reflns_number_total 6423
_reflns_threshold_expression 'I > 2\s(I)'
_cod_data_source_file am9b22658_si_003.cif
_cod_data_source_block 2
_cod_original_cell_volume 14389.5(15)
_cod_database_code 4517445
_shelx_shelxl_version_number 2014/7
_shelx_space_group_comment
;
The symmetry employed for this shelxl refinement is uniquely defined
by the following loop, which should always be used as a source of
symmetry information in preference to the above space-group names.
They are only intended as comments.
;
_olex2_refinement_description
;
1. Fixed Uiso
 At 1.2 times of:
  All C(H) groups, All C(H,H) groups
2.a Secondary CH2 refined with riding coordinates:
 C26(H26A,H26B), C27(H27A,H27B)
2.b Aromatic/amide H refined with riding coordinates:
 C1(H1), C7(H7), C8(H8), C9(H9), C10(H10), C11(H11), C12(H12), C13(H13),
 C14(H14), C15(H15), C17(H17), C18(H18), C21(H21), C22(H22)
;
_olex2_submission_special_instructions 'No special instructions were received'

loop_
_space_group_symop_operation_xyz
'x, y, z'
'-x+1/2, -y, z+1/2'
'-x, y+1/2, -z+1/2'
'x+1/2, -y+1/2, -z'
'x+1/2, y+1/2, z+1/2'
'-x+1, -y+1/2, z+1'
'-x+1/2, y+1, -z+1'
'x+1, -y+1, -z+1/2'
'-x, -y, -z'
'x-1/2, y, -z-1/2'
'x, -y-1/2, z-1/2'
'-x-1/2, y-1/2, z'
'-x+1/2, -y+1/2, -z+1/2'
'x, y+1/2, -z'
'x+1/2, -y, z'
'-x, y, z+1/2'

loop_
_atom_site_label
_atom_site_type_symbol
_atom_site_fract_x
_atom_site_fract_y
_atom_site_fract_z
_atom_site_U_iso_or_equiv
_atom_site_adp_type
_atom_site_occupancy
_atom_site_site_symmetry_order
_atom_site_calc_flag
_atom_site_refinement_flags_posn
_atom_site_refinement_flags_adp
_atom_site_refinement_flags_occupancy
_atom_site_disorder_assembly
_atom_site_disorder_group
Cd01 Cd 0.38680(2) 0.28239(2) 0.80544(2) 0.02305(10) Uani 1 1 d . . . . .
S1 S 0.32462(5) 0.54108(3) 0.81546(4) 0.0532(3) Uani 1 1 d . . . . .
O1 O 0.35697(17) 0.54578(8) 0.85788(11) 0.0747(10) Uani 1 1 d . . . . .
O2 O 0.18947(14) 0.71357(6) 0.80667(6) 0.0277(5) Uani 1 1 d . . . . .
O3 O 0.04524(13) 0.70493(7) 0.80516(6) 0.0278(5) Uani 1 1 d . . . . .
O4 O 0.37267(13) 0.35962(7) 0.81033(7) 0.0371(6) Uani 1 1 d . . . . .
O5 O 0.24169(13) 0.32737(7) 0.80682(7) 0.0350(5) Uani 1 1 d . . . . .
O6 O 0.38625(14) 0.54900(8) 0.78241(12) 0.0689(10) Uani 1 1 d . . . . .
O7 O 0.4369(3) 0.29644(14) 0.60896(10) 0.1096(15) Uani 1 1 d . . . . .
O8 O 0.4001(2) 0.21686(15) 0.50442(9) 0.1040(16) Uani 1 1 d . . . . .
N1 N 0.39882(15) 0.28838(8) 0.73527(8) 0.0267(5) Uani 1 1 d . . . . .
N2 N 0.39204(15) 0.21797(8) 0.37669(8) 0.0282(6) Uani 1 1 d . . . . .
C1 C 0.21870(19) 0.61982(10) 0.80919(9) 0.0308(7) Uani 1 1 d . . . . .
H1 H 0.2682 0.6383 0.8114 0.037 Uiso 1 1 calc R . . . .
C2 C 0.12152(17) 0.68892(10) 0.80590(8) 0.0227(6) Uani 1 1 d . . . . .
C3 C 0.29001(19) 0.36129(10) 0.80822(9) 0.0278(6) Uani 1 1 d . . . . .
C4 C 0.24990(19) 0.40839(9) 0.80719(10) 0.0315(7) Uani 1 1 d . . . . .
C5 C 0.13383(19) 0.63873(10) 0.80574(8) 0.0243(6) Uani 1 1 d . . . . .
C6 C 0.22620(19) 0.57280(10) 0.80927(10) 0.0325(7) Uani 1 1 d . . . . .
C7 C 0.12323(19) 0.45742(10) 0.80249(10) 0.0328(7) Uani 1 1 d . . . . .
H7 H 0.0627 0.4611 0.7998 0.039 Uiso 1 1 calc R . . . .
C8 C 0.3055(2) 0.44578(11) 0.81046(12) 0.0447(10) Uani 1 1 d . . . . .
H8 H 0.3661 0.4421 0.8129 0.054 Uiso 1 1 calc R . . . .
C9 C 0.15938(19) 0.41434(10) 0.80335(9) 0.0316(7) Uani 1 1 d . . . . .
H9 H 0.1229 0.3891 0.8013 0.038 Uiso 1 1 calc R . . . .
C10 C 0.4515(2) 0.19224(10) 0.39663(10) 0.0359(7) Uani 1 1 d . . . . .
H10 H 0.4904 0.1751 0.3808 0.043 Uiso 1 1 calc R . . . .
C11 C 0.37441(17) 0.25408(11) 0.71118(10) 0.0283(6) Uani 1 1 d . . . . .
H11 H 0.3499 0.2286 0.7238 0.034 Uiso 1 1 calc R . . . .
C12 C 0.0614(2) 0.60915(10) 0.80231(10) 0.0320(7) Uani 1 1 d . . . . .
H12 H 0.0052 0.6215 0.8003 0.038 Uiso 1 1 calc R . . . .
C13 C 0.07098(19) 0.56235(10) 0.80176(10) 0.0342(7) Uani 1 1 d . . . . .
H13 H 0.0220 0.5437 0.7989 0.041 Uiso 1 1 calc R . . . .
C14 C 0.38320(18) 0.25400(12) 0.66876(10) 0.0358(7) Uani 1 1 d . . . . .
H14 H 0.3645 0.2293 0.6531 0.043 Uiso 1 1 calc R . . . .
C15 C 0.43292(19) 0.32550(10) 0.71649(10) 0.0327(7) Uani 1 1 d . . . . .
H15 H 0.4493 0.3502 0.7328 0.039 Uiso 1 1 calc R . . . .
C16 C 0.1780(2) 0.49531(10) 0.80572(10) 0.0323(7) Uani 1 1 d . . . . .
C17 C 0.4582(2) 0.18979(13) 0.43917(11) 0.0437(8) Uani 1 1 d . . . . .
H17 H 0.5001 0.1713 0.4517 0.052 Uiso 1 1 calc R . . . .
C18 C 0.3362(2) 0.24235(12) 0.39993(11) 0.0429(8) Uani 1 1 d . . . . .
H18 H 0.2943 0.2602 0.3866 0.051 Uiso 1 1 calc R . . . .
C19 C 0.15400(19) 0.54361(10) 0.80543(10) 0.0320(7) Uani 1 1 d . . . . .
C20 C 0.2682(2) 0.48843(10) 0.80996(11) 0.0412(9) Uani 1 1 d . . . . .
C21 C 0.4443(2) 0.32811(13) 0.67419(11) 0.0449(9) Uani 1 1 d . . . . .
H21 H 0.4677 0.3541 0.6621 0.054 Uiso 1 1 calc R . . . .
C22 C 0.3380(3) 0.24218(15) 0.44220(11) 0.0580(11) Uani 1 1 d . . . . .
H22 H 0.2979 0.2595 0.4573 0.070 Uiso 1 1 calc R . . . .
C23 C 0.4203(3) 0.29129(14) 0.64987(11) 0.0511(10) Uani 1 1 d . . . . .
C24 C 0.4010(3) 0.21564(16) 0.46269(12) 0.0583(12) Uani 1 1 d . . . . .
C25 C 0.5000 0.2500 0.55445(17) 0.081(2) Uani 1 2 d S T P . .
C26 C 0.4808(3) 0.2081(2) 0.52759(15) 0.0955(19) Uani 1 1 d . . . . .
H26A H 0.5292 0.2026 0.5086 0.115 Uiso 1 1 calc R . . . .
H26B H 0.4737 0.1815 0.5450 0.115 Uiso 1 1 calc R . . . .
C27 C 0.4172(4) 0.2608(2) 0.58069(14) 0.113(2) Uani 1 1 d . . . . .
H27A H 0.3693 0.2698 0.5626 0.136 Uiso 1 1 calc R . . . .
H27B H 0.3991 0.2339 0.5959 0.136 Uiso 1 1 calc R . . . .

loop_
_atom_site_aniso_label
_atom_site_aniso_U_11
_atom_site_aniso_U_22
_atom_site_aniso_U_33
_atom_site_aniso_U_23
_atom_site_aniso_U_13
_atom_site_aniso_U_12
Cd01 0.02008(14) 0.01603(14) 0.03304(15) -0.00163(8) -0.00204(8) 0.00034(7)
S1 0.0179(4) 0.0167(4) 0.1250(9) -0.0055(4) -0.0133(5) 0.0020(3)
O1 0.0498(16) 0.0285(13) 0.146(3) -0.0048(15) -0.0579(18) 0.0014(12)
O2 0.0196(10) 0.0179(10) 0.0456(13) -0.0030(8) -0.0009(8) -0.0008(8)
O3 0.0189(11) 0.0198(10) 0.0447(13) -0.0015(8) -0.0033(8) 0.0039(8)
O4 0.0176(11) 0.0217(11) 0.0720(17) -0.0022(10) -0.0038(10) 0.0046(8)
O5 0.0236(11) 0.0177(10) 0.0638(15) -0.0045(9) -0.0045(10) 0.0010(9)
O6 0.0175(12) 0.0253(13) 0.164(3) -0.0112(16) 0.0181(15) -0.0010(9)
O7 0.170(4) 0.120(3) 0.0386(17) -0.0092(18) 0.041(2) -0.064(3)
O8 0.066(2) 0.219(5) 0.0268(15) -0.0249(19) -0.0180(14) 0.050(2)
N1 0.0181(12) 0.0272(13) 0.0348(14) 0.0021(10) -0.0017(10) 0.0029(10)
N2 0.0260(13) 0.0242(13) 0.0345(14) 0.0012(10) -0.0035(11) -0.0026(10)
C1 0.0224(15) 0.0187(15) 0.0513(19) -0.0011(12) -0.0024(13) -0.0012(12)
C2 0.0203(15) 0.0234(15) 0.0245(14) -0.0016(11) -0.0029(11) 0.0016(11)
C3 0.0242(16) 0.0163(14) 0.0428(18) -0.0019(12) -0.0044(13) -0.0010(12)
C4 0.0211(15) 0.0163(14) 0.057(2) -0.0013(13) -0.0040(13) 0.0014(12)
C5 0.0226(14) 0.0257(15) 0.0248(14) -0.0020(11) -0.0002(11) -0.0042(12)
C6 0.0164(14) 0.0198(15) 0.061(2) -0.0045(13) -0.0043(14) 0.0054(11)
C7 0.0169(14) 0.0210(16) 0.061(2) -0.0037(14) -0.0013(13) 0.0007(11)
C8 0.0153(15) 0.0183(16) 0.101(3) -0.0029(16) -0.0042(16) 0.0023(12)
C9 0.0201(15) 0.0215(15) 0.0532(19) -0.0033(13) -0.0035(13) -0.0031(12)
C10 0.0377(17) 0.0264(16) 0.0436(19) 0.0008(14) -0.0031(15) -0.0002(13)
C11 0.0180(14) 0.0282(16) 0.0385(17) -0.0029(13) -0.0033(12) -0.0001(12)
C12 0.0174(14) 0.0259(16) 0.053(2) -0.0050(13) -0.0018(13) 0.0054(12)
C13 0.0138(14) 0.0220(15) 0.067(2) -0.0056(14) -0.0012(14) 0.0022(12)
C14 0.0241(16) 0.0445(19) 0.0389(18) -0.0070(15) 0.0034(13) -0.0040(14)
C15 0.0213(15) 0.0313(16) 0.0455(19) 0.0016(14) -0.0017(14) -0.0015(13)
C16 0.0187(15) 0.0230(15) 0.055(2) -0.0033(13) -0.0009(13) 0.0031(12)
C17 0.0385(19) 0.050(2) 0.043(2) 0.0020(16) -0.0108(16) -0.0024(16)
C18 0.0323(18) 0.049(2) 0.048(2) -0.0027(16) -0.0002(16) 0.0059(16)
C19 0.0186(15) 0.0250(16) 0.052(2) -0.0061(13) -0.0001(13) 0.0013(12)
C20 0.0189(15) 0.0199(16) 0.085(3) -0.0054(15) -0.0041(15) -0.0009(12)
C21 0.0368(19) 0.049(2) 0.049(2) 0.0060(17) 0.0130(16) -0.0114(16)
C22 0.040(2) 0.091(3) 0.044(2) -0.016(2) 0.0007(17) 0.015(2)
C23 0.049(2) 0.070(3) 0.0337(19) -0.0025(18) 0.0158(17) -0.012(2)
C24 0.043(2) 0.096(4) 0.036(2) -0.012(2) -0.0091(17) 0.004(2)
C25 0.082(5) 0.130(7) 0.030(3) 0.000 0.000 0.003(4)
C26 0.073(3) 0.168(6) 0.045(3) -0.024(3) -0.034(2) 0.028(3)
C27 0.134(5) 0.176(6) 0.029(2) -0.012(3) 0.028(3) -0.081(5)

loop_
_atom_type_symbol
_atom_type_description
_atom_type_scat_dispersion_real
_atom_type_scat_dispersion_imag
_atom_type_scat_source
C C 0.0033 0.0016 'International Tables Vol C Tables 4.2.6.8 and 6.1.1.4'
H H 0.0000 0.0000 'International Tables Vol C Tables 4.2.6.8 and 6.1.1.4'
Cd Cd -0.8075 1.2024 'International Tables Vol C Tables 4.2.6.8 and 6.1.1.4'
N N 0.0061 0.0033 'International Tables Vol C Tables 4.2.6.8 and 6.1.1.4'
O O 0.0106 0.0060 'International Tables Vol C Tables 4.2.6.8 and 6.1.1.4'
S S 0.1246 0.1234 'International Tables Vol C Tables 4.2.6.8 and 6.1.1.4'

loop_
_geom_angle_atom_site_label_1
_geom_angle_atom_site_label_2
_geom_angle_atom_site_label_3
_geom_angle
_geom_angle_site_symmetry_1
_geom_angle_site_symmetry_3
_geom_angle_publ_flag
O2 Cd01 O3 128.60(7) 12_655 15_565 ?
O2 Cd01 O3 54.18(7) 12_655 12_655 ?
O2 Cd01 O5 91.16(7) 12_655 . ?
O2 Cd01 C2 27.17(7) 12_655 12_655 ?
O3 Cd01 O3 74.43(7) 15_565 12_655 ?
O3 Cd01 O5 140.22(6) 15_565 . ?
O3 Cd01 O5 145.34(7) 12_655 . ?
O3 Cd01 C2 27.02(7) 12_655 12_655 ?
O3 Cd01 C2 101.44(7) 15_565 12_655 ?
O4 Cd01 O2 144.49(7) . 12_655 ?
O4 Cd01 O3 86.61(7) . 15_565 ?
O4 Cd01 O3 160.67(7) . 12_655 ?
O4 Cd01 O5 53.65(7) . . ?
O4 Cd01 N2 86.51(8) . 11_566 ?
O4 Cd01 C2 170.92(8) . 12_655 ?
O5 Cd01 C2 118.32(7) . 12_655 ?
N1 Cd01 O2 97.13(8) . 12_655 ?
N1 Cd01 O3 91.95(7) . 12_655 ?
N1 Cd01 O3 84.55(8) . 15_565 ?
N1 Cd01 O4 89.93(8) . . ?
N1 Cd01 O5 92.64(7) . . ?
N1 Cd01 N2 172.18(9) . 11_566 ?
N1 Cd01 C2 94.97(8) . 12_655 ?
N2 Cd01 O2 89.79(8) 11_566 12_655 ?
N2 Cd01 O3 89.14(7) 11_566 12_655 ?
N2 Cd01 O3 88.29(8) 11_566 15_565 ?
N2 Cd01 O5 90.85(7) 11_566 . ?
N2 Cd01 C2 89.52(8) 11_566 12_655 ?
O1 S1 C6 109.85(16) . . ?
O1 S1 C20 109.76(17) . . ?
O6 S1 O1 117.27(18) . . ?
O6 S1 C6 112.42(16) . . ?
O6 S1 C20 112.46(17) . . ?
C6 S1 C20 92.33(14) . . ?
C2 O2 Cd01 95.26(17) . 12_665 ?
Cd01 O3 Cd01 105.57(7) 15_465 12_665 ?
C2 O3 Cd01 166.6(2) . 15_465 ?
C2 O3 Cd01 87.72(17) . 12_665 ?
C3 O4 Cd01 97.40(18) . . ?
C3 O5 Cd01 84.66(17) . . ?
C23 O7 C27 120.2(4) . . ?
C24 O8 C26 119.9(4) . . ?
C11 N1 Cd01 120.0(2) . . ?
C11 N1 C15 117.4(3) . . ?
C15 N1 Cd01 122.6(2) . . ?
C10 N2 Cd01 119.9(2) . 11_565 ?
C18 N2 Cd01 122.6(2) . 11_565 ?
C18 N2 C10 117.5(3) . . ?
C5 C1 H1 121.0 . . ?
C6 C1 H1 121.0 . . ?
C6 C1 C5 118.0(3) . . ?
O2 C2 Cd01 57.57(15) . 12_665 ?
O2 C2 C5 117.9(2) . . ?
O3 C2 Cd01 65.26(16) . 12_665 ?
O3 C2 O2 122.8(3) . . ?
O3 C2 C5 119.3(3) . . ?
C5 C2 Cd01 175.4(2) . 12_665 ?
O4 C3 C4 116.0(3) . . ?
O5 C3 O4 124.2(3) . . ?
O5 C3 C4 119.8(3) . . ?
C8 C4 C3 118.5(3) . . ?
C8 C4 C9 120.5(3) . . ?
C9 C4 C3 121.0(3) . . ?
C1 C5 C2 120.4(3) . . ?
C12 C5 C1 118.6(3) . . ?
C12 C5 C2 121.0(3) . . ?
C1 C6 S1 126.4(2) . . ?
C1 C6 C19 123.2(3) . . ?
C19 C6 S1 110.4(2) . . ?
C9 C7 H7 120.2 . . ?
C9 C7 C16 119.6(3) . . ?
C16 C7 H7 120.2 . . ?
C4 C8 H8 121.0 . . ?
C20 C8 C4 118.0(3) . . ?
C20 C8 H8 121.0 . . ?
C4 C9 H9 119.7 . . ?
C7 C9 C4 120.7(3) . . ?
C7 C9 H9 119.7 . . ?
N2 C10 H10 118.1 . . ?
N2 C10 C17 123.7(3) . . ?
C17 C10 H10 118.1 . . ?
N1 C11 H11 118.1 . . ?
N1 C11 C14 123.8(3) . . ?
C14 C11 H11 118.1 . . ?
C5 C12 H12 118.9 . . ?
C13 C12 C5 122.2(3) . . ?
C13 C12 H12 118.9 . . ?
C12 C13 H13 120.3 . . ?
C19 C13 C12 119.4(3) . . ?
C19 C13 H13 120.3 . . ?
C11 C14 H14 120.7 . . ?
C11 C14 C23 118.6(3) . . ?
C23 C14 H14 120.7 . . ?
N1 C15 H15 118.8 . . ?
N1 C15 C21 122.4(3) . . ?
C21 C15 H15 118.8 . . ?
C7 C16 C19 128.7(3) . . ?
C20 C16 C7 118.6(3) . . ?
C20 C16 C19 112.7(3) . . ?
C10 C17 H17 121.0 . . ?
C10 C17 C24 118.0(3) . . ?
C24 C17 H17 121.0 . . ?
N2 C18 H18 118.5 . . ?
N2 C18 C22 122.9(3) . . ?
C22 C18 H18 118.5 . . ?
C6 C19 C16 113.5(3) . . ?
C13 C19 C6 118.6(3) . . ?
C13 C19 C16 127.8(3) . . ?
C8 C20 S1 126.4(2) . . ?
C8 C20 C16 122.6(3) . . ?
C16 C20 S1 110.9(2) . . ?
C15 C21 H21 120.6 . . ?
C15 C21 C23 118.9(3) . . ?
C23 C21 H21 120.6 . . ?
C18 C22 H22 120.4 . . ?
C18 C22 C24 119.1(3) . . ?
C24 C22 H22 120.4 . . ?
O7 C23 C14 126.7(4) . . ?
O7 C23 C21 114.5(3) . . ?
C14 C23 C21 118.8(3) . . ?
O8 C24 C17 124.6(4) . . ?
O8 C24 C22 116.7(4) . . ?
C17 C24 C22 118.7(3) . . ?
C26 C25 C26 111.4(6) 6_554 . ?
C26 C25 C27 107.3(3) 6_554 . ?
C26 C25 C27 108.5(3) 6_554 6_554 ?
C26 C25 C27 108.5(3) . . ?
C26 C25 C27 107.3(3) . 6_554 ?
C27 C25 C27 113.9(6) . 6_554 ?
O8 C26 C25 107.8(4) . . ?
O8 C26 H26A 110.1 . . ?
O8 C26 H26B 110.1 . . ?
C25 C26 H26A 110.1 . . ?
C25 C26 H26B 110.1 . . ?
H26A C26 H26B 108.5 . . ?
O7 C27 C25 109.2(4) . . ?
O7 C27 H27A 109.8 . . ?
O7 C27 H27B 109.8 . . ?
C25 C27 H27A 109.8 . . ?
C25 C27 H27B 109.8 . . ?
H27A C27 H27B 108.3 . . ?

loop_
_geom_bond_atom_site_label_1
_geom_bond_atom_site_label_2
_geom_bond_distance
_geom_bond_site_symmetry_2
_geom_bond_publ_flag
Cd01 O2 2.3333(19) 12_655 ?
Cd01 O3 2.502(2) 12_655 ?
Cd01 O3 2.437(2) 15_565 ?
Cd01 O4 2.288(2) . ?
Cd01 O5 2.573(2) . ?
Cd01 N1 2.273(3) . ?
Cd01 N2 2.295(3) 11_566 ?
Cd01 C2 2.753(3) 12_655 ?
S1 O1 1.458(3) . ?
S1 O6 1.436(3) . ?
S1 C6 1.774(3) . ?
S1 C20 1.779(3) . ?
O2 Cd01 2.3332(19) 12_665 ?
O2 C2 1.262(3) . ?
O3 Cd01 2.4366(19) 15_465 ?
O3 Cd01 2.502(2) 12_665 ?
O3 C2 1.251(3) . ?
O4 C3 1.259(4) . ?
O5 C3 1.240(4) . ?
O7 C23 1.349(4) . ?
O7 C27 1.420(6) . ?
O8 C24 1.344(5) . ?
O8 C26 1.459(5) . ?
N1 C11 1.326(4) . ?
N1 C15 1.351(4) . ?
N2 Cd01 2.294(3) 11_565 ?
N2 C10 1.343(4) . ?
N2 C18 1.340(4) . ?
C1 H1 0.9300 . ?
C1 C5 1.409(4) . ?
C1 C6 1.388(4) . ?
C2 Cd01 2.753(3) 12_665 ?
C2 C5 1.489(4) . ?
C3 C4 1.514(4) . ?
C4 C8 1.391(4) . ?
C4 C9 1.392(4) . ?
C5 C12 1.408(4) . ?
C6 C19 1.399(4) . ?
C7 H7 0.9300 . ?
C7 C9 1.382(4) . ?
C7 C16 1.395(4) . ?
C8 H8 0.9300 . ?
C8 C20 1.377(4) . ?
C9 H9 0.9300 . ?
C10 H10 0.9300 . ?
C10 C17 1.375(5) . ?
C11 H11 0.9300 . ?
C11 C14 1.372(5) . ?
C12 H12 0.9300 . ?
C12 C13 1.385(4) . ?
C13 H13 0.9300 . ?
C13 C19 1.382(4) . ?
C14 H14 0.9300 . ?
C14 C23 1.375(5) . ?
C15 H15 0.9300 . ?
C15 C21 1.374(5) . ?
C16 C19 1.467(4) . ?
C16 C20 1.393(4) . ?
C17 H17 0.9300 . ?
C17 C24 1.382(5) . ?
C18 H18 0.9300 . ?
C18 C22 1.361(5) . ?
C21 H21 0.9300 . ?
C21 C23 1.385(5) . ?
C22 H22 0.9300 . ?
C22 C24 1.401(6) . ?
C25 C26 1.534(6) 6_554 ?
C25 C26 1.534(5) . ?
C25 C27 1.548(6) . ?
C25 C27 1.548(6) 6_554 ?
C26 H26A 0.9700 . ?
C26 H26B 0.9700 . ?
C27 H27A 0.9700 . ?
C27 H27B 0.9700 . ?

loop_
_smtbx_masks_void_nr
_smtbx_masks_void_average_x
_smtbx_masks_void_average_y
_smtbx_masks_void_average_z
_smtbx_masks_void_volume
_smtbx_masks_void_count_electrons
_smtbx_masks_void_content
1 -0.042 0.000 0.000 1458.9 736.8 ?
2 -0.097 0.000 0.500 1458.9 736.8 ?
3 -0.475 0.500 0.500 1458.9 736.8 ?
4 -0.102 0.500 1.000 1458.9 736.8 ?
